data_4347345
loop_
_publ_author_name
'Koppaka, Anjaneyulu'
'Captain, Burjor'

_publ_section_title
;
 Reversible Inter- and Intramolecular Carbon-Hydrogen Activation, Hydrogen
 Addition, and Catalysis by the Unsaturated Complex Pt(IPr)(SnBu(t)3)(H).
;
_journal_issue 6
_journal_name_full 'Inorganic chemistry'
_journal_page_first 2679
_journal_page_last 2681
_journal_paper_doi 10.1021/acs.inorgchem.6b00048
_journal_volume 55
_journal_year 2016
_chemical_formula_sum 'C39 H63 N2 Pt Sn'
_chemical_formula_weight 873.69
_space_group_IT_number 2
_space_group_name_Hall '-P 1'
_space_group_name_H-M_alt 'P -1'
_symmetry_cell_setting triclinic
_symmetry_space_group_name_H-M 'P -1'
_atom_sites_solution_hydrogens geom
_atom_sites_solution_primary direct
_atom_sites_solution_secondary difmap
_audit_creation_method SHELXL-97
_cell_angle_alpha 65.6440(1)
_cell_angle_beta 74.7840(1)
_cell_angle_gamma 77.2630(1)
_cell_formula_units_Z 4
_cell_length_a 13.5336(6)
_cell_length_b 17.1124(7)
_cell_length_c 19.7007(8)
_cell_measurement_reflns_used 9839
_cell_measurement_temperature 100
_cell_measurement_theta_max 28.36
_cell_measurement_theta_min 2.31
_cell_volume 3977.9(3)
_computing_cell_refinement 'SAINT+  V7.46A (Bruker, 2007)'
_computing_data_collection 'APEX2 v2.2-0 (Bruker, 2007)'
_computing_data_reduction 'SAINT+  V7.46A (Bruker, 2007)'
_computing_molecular_graphics 'XSHELL v4.02 (Bruker, 2000)'
_computing_publication_material 'XCIF v6.12 (Bruker, 2001)'
_computing_structure_refinement 'SHELXL-97 (Sheldrick, 2008)'
_computing_structure_solution 'SHELXS-97 (Sheldrick, 2008)'
_diffrn_ambient_temperature 100
_diffrn_measured_fraction_theta_full 0.999
_diffrn_measured_fraction_theta_max 0.999
_diffrn_measurement_device_type 'Bruker SMART APEX2 CCD diffractometer'
_diffrn_measurement_method 'omega scans'
_diffrn_radiation_monochromator graphite
_diffrn_radiation_source 'fine-focus sealed tube'
_diffrn_radiation_type MoK\a
_diffrn_radiation_wavelength 0.71073
_diffrn_reflns_av_R_equivalents 0.0420
_diffrn_reflns_av_sigmaI/netI 0.0474
_diffrn_reflns_limit_h_max 17
_diffrn_reflns_limit_h_min -17
_diffrn_reflns_limit_k_max 21
_diffrn_reflns_limit_k_min -21
_diffrn_reflns_limit_l_max 25
_diffrn_reflns_limit_l_min -25
_diffrn_reflns_number 49681
_diffrn_reflns_theta_full 27.00
_diffrn_reflns_theta_max 27.00
_diffrn_reflns_theta_min 1.32
_exptl_absorpt_coefficient_mu 4.167
_exptl_absorpt_correction_T_max 0.6807
_exptl_absorpt_correction_T_min 0.4895
_exptl_absorpt_correction_type multi-scan
_exptl_absorpt_process_details '(SADABS 2007/4 Bruker)'
_exptl_crystal_colour Orange
_exptl_crystal_density_diffrn 1.459
_exptl_crystal_density_method 'not measured'
_exptl_crystal_description Plate
_exptl_crystal_F_000 1756
_exptl_crystal_size_max 0.20
_exptl_crystal_size_mid 0.20
_exptl_crystal_size_min 0.10
_refine_diff_density_max 4.612
_refine_diff_density_min -2.724
_refine_diff_density_rms 0.196
_refine_ls_extinction_method none
_refine_ls_goodness_of_fit_ref 1.022
_refine_ls_hydrogen_treatment constr
_refine_ls_matrix_type full
_refine_ls_number_parameters 809
_refine_ls_number_reflns 17363
_refine_ls_number_restraints 0
_refine_ls_restrained_S_all 1.022
_refine_ls_R_factor_all 0.0478
_refine_ls_R_factor_gt 0.0394
_refine_ls_shift/su_max 0.004
_refine_ls_shift/su_mean 0.000
_refine_ls_structure_factor_coef Fsqd
_refine_ls_weighting_details 'calc w=1/[\s^2^(Fo^2^)+(0.0745P)^2^+0.0000P] where P=(Fo^2^+2Fc^2^)/3'
_refine_ls_weighting_scheme calc
_refine_ls_wR_factor_gt 0.1024
_refine_ls_wR_factor_ref 0.1094
_reflns_number_gt 14876
_reflns_number_total 17363
_reflns_threshold_expression >2sigma(I)
_cod_data_source_file ic6b00048_si_002.cif
_cod_data_source_block 1
_cod_depositor_comments
;
The following automatic conversions were performed:

data item '_exptl_absorpt_correction_type' value 'Multi-scan' was
changed to 'multi-scan' in accordance with the
/home/saulius/struct/COD-crude-data/automatic-downloads/DataCite-retrospective/ACS/depositions/lib/dictionaries/cif_core.dic
dictionary named 'cif_core.dic' version 2.4.2 last updated on
2011-04-26.

data item '_symmetry_cell_setting' value 'Triclinic' was changed to
'triclinic' in accordance with the
/home/saulius/struct/COD-crude-data/automatic-downloads/DataCite-retrospective/ACS/depositions/lib/dictionaries/cif_core.dic
dictionary named 'cif_core.dic' version 2.4.2 last updated on
2011-04-26.

Automatic conversion script
Id: cif_fix_values 6909 2019-04-08 15:41:33Z antanas 
;
_cod_original_sg_symbol_H-M P-1
_cod_database_code 4347345

loop_
_symmetry_equiv_pos_as_xyz
'x, y, z'
'-x, -y, -z'

loop_
_atom_site_label
_atom_site_type_symbol
_atom_site_fract_x
_atom_site_fract_y
_atom_site_fract_z
_atom_site_U_iso_or_equiv
_atom_site_adp_type
_atom_site_occupancy
_atom_site_symmetry_multiplicity
_atom_site_calc_flag
_atom_site_refinement_flags
Pt1 Pt 0.054612(13) 0.961966(10) 0.224351(9) 0.01866(6) Uani 1 1 d .
Pt2 Pt 0.590275(13) 0.458392(10) 0.206336(9) 0.01886(6) Uani 1 1 d .
Sn1 Sn 0.21203(2) 1.034671(17) 0.210239(15) 0.01446(7) Uani 1 1 d .
Sn2 Sn 0.49999(2) 0.341482(17) 0.327972(15) 0.01531(7) Uani 1 1 d .
N1 N -0.0890(3) 0.8401(2) 0.24791(19) 0.0163(7) Uani 1 1 d .
N2 N -0.0650(3) 0.8153(2) 0.35847(19) 0.0181(7) Uani 1 1 d .
N3 N 0.7013(3) 0.5944(2) 0.0755(2) 0.0181(7) Uani 1 1 d .
N4 N 0.7442(3) 0.5905(2) 0.17359(19) 0.0158(7) Uani 1 1 d .
C1 C -0.0318(3) 0.8627(3) 0.2832(2) 0.0166(8) Uani 1 1 d .
C2 C -0.1564(3) 0.7825(3) 0.2981(2) 0.0195(9) Uani 1 1 d .
H2 H -0.2025 0.7594 0.2862 0.023 Uiso 1 1 calc R
C3 C -0.1416(3) 0.7665(3) 0.3685(3) 0.0216(9) Uani 1 1 d .
H3 H -0.1759 0.7302 0.4144 0.026 Uiso 1 1 calc R
C4 C -0.0804(3) 0.8716(3) 0.1661(2) 0.0181(8) Uani 1 1 d .
C5 C -0.1435(4) 0.9469(3) 0.1311(3) 0.0233(9) Uani 1 1 d .
C6 C -0.1373(4) 0.9721(3) 0.0526(3) 0.0309(11) Uani 1 1 d .
H6 H -0.1783 1.0215 0.0269 0.037 Uiso 1 1 calc R
C7 C -0.0714(4) 0.9245(4) 0.0136(3) 0.0355(12) Uani 1 1 d .
H7 H -0.0688 0.9419 -0.0382 0.043 Uiso 1 1 calc R
C8 C -0.0087(4) 0.8509(3) 0.0500(3) 0.0300(11) Uani 1 1 d .
H8 H 0.0357 0.8202 0.0222 0.036 Uiso 1 1 calc R
C9 C -0.0112(4) 0.8222(3) 0.1279(3) 0.0236(9) Uani 1 1 d .
C10 C -0.2146(4) 1.0001(3) 0.1735(3) 0.0272(10) Uani 1 1 d .
H10 H -0.2080 0.9718 0.2269 0.033 Uiso 1 1 calc R
C11 C -0.3274(4) 1.0043(3) 0.1699(4) 0.0428(14) Uani 1 1 d .
H11A H -0.3359 1.0317 0.1180 0.064 Uiso 1 1 calc R
H11B H -0.3710 1.0370 0.1986 0.064 Uiso 1 1 calc R
H11C H -0.3459 0.9468 0.1909 0.064 Uiso 1 1 calc R
C12 C -0.1846(4) 1.0920(4) 0.1433(4) 0.0417(13) Uani 1 1 d .
H12A H -0.1147 1.0885 0.1480 0.063 Uiso 1 1 calc R
H12B H -0.2299 1.1237 0.1723 0.063 Uiso 1 1 calc R
H12C H -0.1903 1.1212 0.0909 0.063 Uiso 1 1 calc R
C13 C 0.0600(4) 0.7438(3) 0.1683(3) 0.0299(11) Uani 1 1 d .
H13 H 0.0261 0.7198 0.2217 0.036 Uiso 1 1 calc R
C14 C 0.0822(6) 0.6717(4) 0.1374(5) 0.0577(18) Uani 1 1 d .
H14A H 0.1094 0.6947 0.0838 0.087 Uiso 1 1 calc R
H14B H 0.0195 0.6485 0.1464 0.087 Uiso 1 1 calc R
H14C H 0.1318 0.6267 0.1626 0.087 Uiso 1 1 calc R
C15 C 0.1620(5) 0.7690(4) 0.1659(4) 0.0480(15) Uani 1 1 d .
H15A H 0.2008 0.7866 0.1148 0.072 Uiso 1 1 calc R
H15B H 0.2007 0.7204 0.1984 0.072 Uiso 1 1 calc R
H15C H 0.1491 0.8161 0.1829 0.072 Uiso 1 1 calc R
C16 C -0.0276(3) 0.8103(3) 0.4226(2) 0.0165(8) Uani 1 1 d .
C17 C 0.0498(3) 0.7422(3) 0.4489(2) 0.0187(8) Uani 1 1 d .
C18 C 0.0788(4) 0.7344(3) 0.5149(2) 0.0223(9) Uani 1 1 d .
H18 H 0.1288 0.6895 0.5351 0.027 Uiso 1 1 calc R
C19 C 0.0347(4) 0.7918(3) 0.5506(2) 0.0240(9) Uani 1 1 d .
H19 H 0.0547 0.7853 0.5945 0.029 Uiso 1 1 calc R
C20 C -0.0389(4) 0.8587(3) 0.5211(2) 0.0220(9) Uani 1 1 d .
H20 H -0.0671 0.8975 0.5452 0.026 Uiso 1 1 calc R
C21 C -0.0724(3) 0.8699(3) 0.4560(2) 0.0182(8) Uani 1 1 d .
C22 C 0.0984(4) 0.6789(3) 0.4097(2) 0.0226(9) Uani 1 1 d .
H22 H 0.0923 0.7081 0.3562 0.027 Uiso 1 1 calc R
C23 C 0.0431(4) 0.5987(3) 0.4435(3) 0.0327(11) Uani 1 1 d .
H23A H 0.0499 0.5678 0.4956 0.049 Uiso 1 1 calc R
H23B H 0.0732 0.5620 0.4155 0.049 Uiso 1 1 calc R
H23C H -0.0287 0.6158 0.4408 0.049 Uiso 1 1 calc R
C24 C 0.2133(4) 0.6505(3) 0.4127(3) 0.0290(10) Uani 1 1 d .
H24A H 0.2207 0.6114 0.4632 0.043 Uiso 1 1 calc R
H24B H 0.2468 0.7004 0.3990 0.043 Uiso 1 1 calc R
H24C H 0.2445 0.6221 0.3777 0.043 Uiso 1 1 calc R
C25 C -0.1510(3) 0.9466(3) 0.4232(2) 0.0204(9) Uani 1 1 d .
H25 H -0.1661 0.9415 0.3793 0.024 Uiso 1 1 calc R
C26 C -0.2528(4) 0.9462(3) 0.4809(3) 0.0336(12) Uani 1 1 d .
H26A H -0.2772 0.8911 0.4995 0.050 Uiso 1 1 calc R
H26B H -0.3034 0.9910 0.4566 0.050 Uiso 1 1 calc R
H26C H -0.2414 0.9563 0.5225 0.050 Uiso 1 1 calc R
C27 C -0.1052(4) 1.0309(3) 0.3950(3) 0.0353(12) Uani 1 1 d .
H27A H -0.0907 1.0380 0.4372 0.053 Uiso 1 1 calc R
H27B H -0.1535 1.0786 0.3715 0.053 Uiso 1 1 calc R
H27C H -0.0424 1.0291 0.3587 0.053 Uiso 1 1 calc R
C28 C 0.3291(3) 1.0238(3) 0.1104(2) 0.0213(9) Uani 1 1 d .
C29 C 0.4383(4) 1.0238(3) 0.1189(3) 0.0284(10) Uani 1 1 d .
H29A H 0.4866 1.0216 0.0741 0.043 Uiso 1 1 calc R
H29B H 0.4553 0.9743 0.1623 0.043 Uiso 1 1 calc R
H29C H 0.4415 1.0756 0.1257 0.043 Uiso 1 1 calc R
C30 C 0.3067(4) 1.0979(3) 0.0375(3) 0.0286(10) Uani 1 1 d .
H30A H 0.3141 1.1516 0.0391 0.043 Uiso 1 1 calc R
H30B H 0.2374 1.0996 0.0326 0.043 Uiso 1 1 calc R
H30C H 0.3544 1.0893 -0.0052 0.043 Uiso 1 1 calc R
C31 C 0.3221(4) 0.9386(3) 0.1046(3) 0.0302(11) Uani 1 1 d .
H31A H 0.2536 0.9387 0.0991 0.045 Uiso 1 1 calc R
H31B H 0.3373 0.8910 0.1497 0.045 Uiso 1 1 calc R
H31C H 0.3709 0.9327 0.0612 0.045 Uiso 1 1 calc R
C32 C 0.1721(3) 1.1726(3) 0.1983(2) 0.0197(9) Uani 1 1 d .
C33 C 0.1218(4) 1.1789(3) 0.2752(3) 0.0278(10) Uani 1 1 d .
H33A H 0.1706 1.1541 0.3085 0.042 Uiso 1 1 calc R
H33B H 0.0628 1.1479 0.2969 0.042 Uiso 1 1 calc R
H33C H 0.1003 1.2385 0.2685 0.042 Uiso 1 1 calc R
C34 C 0.2678(4) 1.2189(3) 0.1656(3) 0.0272(10) Uani 1 1 d .
H34A H 0.2487 1.2783 0.1603 0.041 Uiso 1 1 calc R
H34B H 0.2989 1.2161 0.1167 0.041 Uiso 1 1 calc R
H34C H 0.3163 1.1915 0.1991 0.041 Uiso 1 1 calc R
C35 C 0.0934(4) 1.2157(3) 0.1454(3) 0.0292(11) Uani 1 1 d .
H35A H 0.0766 1.2758 0.1380 0.044 Uiso 1 1 calc R
H35B H 0.0319 1.1879 0.1679 0.044 Uiso 1 1 calc R
H35C H 0.1226 1.2102 0.0973 0.044 Uiso 1 1 calc R
C36 C 0.2740(3) 0.9570(3) 0.3155(2) 0.0206(9) Uani 1 1 d .
C37 C 0.3566(4) 1.0014(3) 0.3214(3) 0.0266(10) Uani 1 1 d .
H37A H 0.3825 0.9669 0.3672 0.040 Uiso 1 1 calc R
H37B H 0.3267 1.0574 0.3223 0.040 Uiso 1 1 calc R
H37C H 0.4122 1.0077 0.2784 0.040 Uiso 1 1 calc R
C38 C 0.1862(4) 0.9460(3) 0.3851(3) 0.0243(9) Uani 1 1 d .
H38A H 0.1361 0.9153 0.3832 0.036 Uiso 1 1 calc R
H38B H 0.1538 1.0019 0.3851 0.036 Uiso 1 1 calc R
H38C H 0.2137 0.9139 0.4306 0.036 Uiso 1 1 calc R
C39 C 0.3192(4) 0.8685(3) 0.3135(3) 0.0283(10) Uani 1 1 d .
H39A H 0.3758 0.8743 0.2712 0.042 Uiso 1 1 calc R
H39B H 0.2671 0.8424 0.3084 0.042 Uiso 1 1 calc R
H39C H 0.3435 0.8327 0.3598 0.042 Uiso 1 1 calc R
C40 C 0.6857(3) 0.5520(3) 0.1529(2) 0.0161(8) Uani 1 1 d .
C41 C 0.7680(3) 0.6562(3) 0.0500(2) 0.0212(9) Uani 1 1 d .
H41 H 0.7905 0.6918 -0.0001 0.025 Uiso 1 1 calc R
C42 C 0.7933(3) 0.6543(3) 0.1123(2) 0.0212(9) Uani 1 1 d .
H42 H 0.8359 0.6892 0.1138 0.025 Uiso 1 1 calc R
C43 C 0.6623(3) 0.5740(3) 0.0237(2) 0.0196(9) Uani 1 1 d .
C44 C 0.5729(4) 0.6237(3) -0.0031(2) 0.0221(9) Uani 1 1 d .
C45 C 0.5428(4) 0.6046(3) -0.0562(2) 0.0254(10) Uani 1 1 d .
H45 H 0.4844 0.6361 -0.0758 0.030 Uiso 1 1 calc R
C46 C 0.5985(4) 0.5393(3) -0.0804(3) 0.0301(11) Uani 1 1 d .
H46 H 0.5763 0.5276 -0.1157 0.036 Uiso 1 1 calc R
C47 C 0.6857(4) 0.4915(3) -0.0533(3) 0.0274(10) Uani 1 1 d .
H47 H 0.7222 0.4483 -0.0706 0.033 Uiso 1 1 calc R
C48 C 0.7196(4) 0.5082(3) 0.0006(2) 0.0239(9) Uani 1 1 d .
C49 C 0.5135(4) 0.6950(3) 0.0238(3) 0.0258(10) Uani 1 1 d .
H49 H 0.5641 0.7237 0.0298 0.031 Uiso 1 1 calc R
C50 C 0.4420(4) 0.6604(3) 0.1008(3) 0.0290(10) Uani 1 1 d .
H50A H 0.3876 0.6366 0.0957 0.044 Uiso 1 1 calc R
H50B H 0.4128 0.7067 0.1184 0.044 Uiso 1 1 calc R
H50C H 0.4805 0.6162 0.1366 0.044 Uiso 1 1 calc R
C51 C 0.4499(4) 0.7642(3) -0.0332(3) 0.0330(11) Uani 1 1 d .
H51A H 0.4930 0.7832 -0.0828 0.049 Uiso 1 1 calc R
H51B H 0.4240 0.8125 -0.0178 0.049 Uiso 1 1 calc R
H51C H 0.3931 0.7401 -0.0346 0.049 Uiso 1 1 calc R
C52 C 0.8179(4) 0.4562(3) 0.0283(3) 0.0281(10) Uani 1 1 d .
H52 H 0.8306 0.4781 0.0636 0.034 Uiso 1 1 calc R
C53 C 0.9106(4) 0.4700(4) -0.0374(3) 0.0380(12) Uani 1 1 d .
H53A H 0.9719 0.4382 -0.0184 0.057 Uiso 1 1 calc R
H53B H 0.9180 0.5305 -0.0615 0.057 Uiso 1 1 calc R
H53C H 0.9000 0.4501 -0.0736 0.057 Uiso 1 1 calc R
C54 C 0.8049(4) 0.3612(3) 0.0719(3) 0.0390(13) Uani 1 1 d .
H54A H 0.7897 0.3382 0.0393 0.059 Uiso 1 1 calc R
H54B H 0.7493 0.3552 0.1148 0.059 Uiso 1 1 calc R
H54C H 0.8676 0.3300 0.0891 0.059 Uiso 1 1 calc R
C55 C 0.7449(3) 0.5766(3) 0.2516(2) 0.0165(8) Uani 1 1 d .
C56 C 0.6656(3) 0.6222(3) 0.2868(2) 0.0183(8) Uani 1 1 d .
C57 C 0.6698(4) 0.6116(3) 0.3608(3) 0.0244(9) Uani 1 1 d .
H57 H 0.6177 0.6401 0.3869 0.029 Uiso 1 1 calc R
C58 C 0.7509(4) 0.5590(3) 0.3949(3) 0.0270(10) Uani 1 1 d .
H58 H 0.7529 0.5526 0.4438 0.032 Uiso 1 1 calc R
C59 C 0.8288(4) 0.5160(3) 0.3572(3) 0.0260(10) Uani 1 1 d .
H59 H 0.8829 0.4816 0.3809 0.031 Uiso 1 1 calc R
C60 C 0.8279(3) 0.5231(3) 0.2841(2) 0.0220(9) Uani 1 1 d .
C61 C 0.5810(3) 0.6844(3) 0.2468(3) 0.0221(9) Uani 1 1 d .
H61 H 0.5874 0.6761 0.1994 0.027 Uiso 1 1 calc R
C62 C 0.4727(4) 0.6681(3) 0.2919(3) 0.0325(11) Uani 1 1 d .
H62A H 0.4614 0.6113 0.2996 0.049 Uiso 1 1 calc R
H62B H 0.4232 0.7105 0.2643 0.049 Uiso 1 1 calc R
H62C H 0.4651 0.6722 0.3402 0.049 Uiso 1 1 calc R
C63 C 0.5984(4) 0.7783(3) 0.2252(3) 0.0329(11) Uani 1 1 d .
H63A H 0.5479 0.8172 0.1964 0.049 Uiso 1 1 calc R
H63B H 0.6663 0.7874 0.1952 0.049 Uiso 1 1 calc R
H63C H 0.5916 0.7890 0.2705 0.049 Uiso 1 1 calc R
C64 C 0.9130(3) 0.4748(3) 0.2419(3) 0.0294(11) Uani 1 1 d .
H64 H 0.9259 0.5134 0.1883 0.035 Uiso 1 1 calc R
C65 C 0.8778(4) 0.3938(3) 0.2457(3) 0.0363(12) Uani 1 1 d .
H65A H 0.8737 0.3511 0.2964 0.054 Uiso 1 1 calc R
H65B H 0.9265 0.3711 0.2110 0.054 Uiso 1 1 calc R
H65C H 0.8111 0.4084 0.2321 0.054 Uiso 1 1 calc R
C66 C 1.0156(4) 0.4513(4) 0.2694(3) 0.0455(15) Uani 1 1 d .
H66A H 1.0093 0.4052 0.3184 0.068 Uiso 1 1 calc R
H66B H 1.0327 0.5010 0.2728 0.068 Uiso 1 1 calc R
H66C H 1.0692 0.4331 0.2341 0.068 Uiso 1 1 calc R
C67 C 0.3287(3) 0.3702(3) 0.3427(3) 0.0233(9) Uani 1 1 d .
C68 C 0.2749(4) 0.3297(3) 0.4251(3) 0.0313(11) Uani 1 1 d .
H68A H 0.2924 0.3550 0.4550 0.047 Uiso 1 1 calc R
H68B H 0.2968 0.2686 0.4441 0.047 Uiso 1 1 calc R
H68C H 0.2015 0.3400 0.4281 0.047 Uiso 1 1 calc R
C69 C 0.2915(4) 0.3350(3) 0.2947(3) 0.0300(11) Uani 1 1 d .
H69A H 0.3091 0.2733 0.3124 0.045 Uiso 1 1 calc R
H69B H 0.3242 0.3605 0.2425 0.045 Uiso 1 1 calc R
H69C H 0.2180 0.3491 0.2993 0.045 Uiso 1 1 calc R
C70 C 0.3009(4) 0.4684(3) 0.3132(3) 0.0343(12) Uani 1 1 d .
H70A H 0.2280 0.4827 0.3139 0.051 Uiso 1 1 calc R
H70B H 0.3379 0.4934 0.2621 0.051 Uiso 1 1 calc R
H70C H 0.3192 0.4908 0.3450 0.051 Uiso 1 1 calc R
C71 C 0.5515(4) 0.2123(3) 0.3207(3) 0.0226(9) Uani 1 1 d .
C72 C 0.4883(4) 0.1435(3) 0.3839(3) 0.0333(11) Uani 1 1 d .
H72A H 0.4171 0.1587 0.3793 0.050 Uiso 1 1 calc R
H72B H 0.4948 0.1403 0.4324 0.050 Uiso 1 1 calc R
H72C H 0.5136 0.0884 0.3796 0.050 Uiso 1 1 calc R
C73 C 0.5413(4) 0.2177(3) 0.2434(3) 0.0314(11) Uani 1 1 d .
H73A H 0.5614 0.1616 0.2405 0.047 Uiso 1 1 calc R
H73B H 0.5851 0.2576 0.2039 0.047 Uiso 1 1 calc R
H73C H 0.4709 0.2374 0.2372 0.047 Uiso 1 1 calc R
C74 C 0.6654(4) 0.1866(3) 0.3263(3) 0.0341(12) Uani 1 1 d .
H74A H 0.6895 0.1324 0.3201 0.051 Uiso 1 1 calc R
H74B H 0.6735 0.1810 0.3752 0.051 Uiso 1 1 calc R
H74C H 0.7048 0.2303 0.2873 0.051 Uiso 1 1 calc R
C75 C 0.5482(4) 0.3460(3) 0.4256(3) 0.0238(9) Uani 1 1 d .
C76 C 0.4949(4) 0.4281(3) 0.4389(3) 0.0311(11) Uani 1 1 d .
H76A H 0.4214 0.4292 0.4485 0.047 Uiso 1 1 calc R
H76B H 0.5153 0.4777 0.3947 0.047 Uiso 1 1 calc R
H76C H 0.5145 0.4292 0.4819 0.047 Uiso 1 1 calc R
C77 C 0.6648(4) 0.3476(4) 0.4079(3) 0.0356(12) Uani 1 1 d .
H77A H 0.6831 0.3955 0.3615 0.053 Uiso 1 1 calc R
H77B H 0.6999 0.2946 0.4026 0.053 Uiso 1 1 calc R
H77C H 0.6847 0.3538 0.4486 0.053 Uiso 1 1 calc R
C78 C 0.5209(4) 0.2665(3) 0.4970(3) 0.0297(11) Uani 1 1 d .
H78A H 0.5399 0.2702 0.5391 0.045 Uiso 1 1 calc R
H78B H 0.5578 0.2152 0.4890 0.045 Uiso 1 1 calc R
H78C H 0.4480 0.2640 0.5076 0.045 Uiso 1 1 calc R

loop_
_atom_site_aniso_label
_atom_site_aniso_U_11
_atom_site_aniso_U_22
_atom_site_aniso_U_33
_atom_site_aniso_U_23
_atom_site_aniso_U_13
_atom_site_aniso_U_12
Pt1 0.01828(10) 0.02003(9) 0.01804(9) -0.00668(7) -0.00393(7) -0.00364(7)
Pt2 0.02003(10) 0.01787(9) 0.01647(9) -0.00437(7) -0.00351(7) -0.00228(7)
Sn1 0.01405(14) 0.01325(13) 0.01603(14) -0.00670(11) -0.00258(10) 0.00035(10)
Sn2 0.01573(14) 0.01377(13) 0.01548(14) -0.00562(11) -0.00376(11) 0.00113(10)
N1 0.0167(18) 0.0173(17) 0.0157(17) -0.0079(14) -0.0035(14) 0.0003(14)
N2 0.0182(18) 0.0203(18) 0.0152(17) -0.0071(14) -0.0034(14) -0.0005(14)
N3 0.0182(18) 0.0166(17) 0.0169(17) -0.0043(14) -0.0048(14) 0.0007(14)
N4 0.0129(17) 0.0166(17) 0.0136(16) -0.0041(13) -0.0029(13) 0.0036(13)
C1 0.017(2) 0.0163(19) 0.0164(19) -0.0089(16) 0.0001(16) 0.0003(16)
C2 0.019(2) 0.023(2) 0.019(2) -0.0062(17) -0.0029(17) -0.0093(17)
C3 0.020(2) 0.024(2) 0.021(2) -0.0079(18) -0.0014(17) -0.0073(18)
C4 0.017(2) 0.025(2) 0.016(2) -0.0104(17) -0.0021(16) -0.0045(17)
C5 0.023(2) 0.026(2) 0.022(2) -0.0072(18) -0.0092(18) -0.0040(19)
C6 0.033(3) 0.037(3) 0.023(2) -0.008(2) -0.011(2) -0.006(2)
C7 0.043(3) 0.049(3) 0.018(2) -0.011(2) -0.005(2) -0.017(3)
C8 0.031(3) 0.043(3) 0.024(2) -0.022(2) 0.006(2) -0.015(2)
C9 0.022(2) 0.028(2) 0.027(2) -0.017(2) -0.0018(18) -0.0056(19)
C10 0.025(2) 0.025(2) 0.028(2) -0.009(2) -0.007(2) 0.0046(19)
C11 0.023(3) 0.029(3) 0.074(4) -0.021(3) -0.010(3) 0.005(2)
C12 0.034(3) 0.039(3) 0.063(4) -0.033(3) -0.005(3) -0.003(2)
C13 0.024(3) 0.030(3) 0.036(3) -0.019(2) 0.001(2) 0.003(2)
C14 0.057(4) 0.041(4) 0.090(5) -0.039(4) -0.019(4) 0.001(3)
C15 0.039(3) 0.034(3) 0.075(4) -0.028(3) -0.014(3) 0.003(3)
C16 0.019(2) 0.019(2) 0.0108(18) -0.0053(15) -0.0002(15) -0.0035(16)
C17 0.023(2) 0.0128(19) 0.017(2) -0.0049(16) -0.0007(17) -0.0011(16)
C18 0.026(2) 0.016(2) 0.022(2) -0.0054(17) -0.0087(18) 0.0039(17)
C19 0.034(3) 0.022(2) 0.016(2) -0.0065(17) -0.0070(18) -0.0003(19)
C20 0.026(2) 0.023(2) 0.019(2) -0.0136(18) -0.0040(18) 0.0050(18)
C21 0.016(2) 0.018(2) 0.017(2) -0.0062(16) -0.0004(16) -0.0005(16)
C22 0.028(2) 0.019(2) 0.020(2) -0.0101(18) -0.0042(18) 0.0029(18)
C23 0.034(3) 0.023(2) 0.047(3) -0.019(2) -0.010(2) 0.000(2)
C24 0.026(3) 0.019(2) 0.041(3) -0.016(2) -0.003(2) 0.0038(18)
C25 0.016(2) 0.023(2) 0.019(2) -0.0094(18) -0.0005(16) 0.0040(17)
C26 0.017(2) 0.034(3) 0.035(3) -0.009(2) 0.005(2) 0.003(2)
C27 0.021(3) 0.021(2) 0.052(3) -0.004(2) -0.011(2) 0.0062(19)
C28 0.020(2) 0.024(2) 0.020(2) -0.0123(18) 0.0018(17) -0.0030(18)
C29 0.019(2) 0.027(2) 0.034(3) -0.012(2) 0.0048(19) -0.0024(19)
C30 0.031(3) 0.032(3) 0.023(2) -0.013(2) 0.001(2) -0.004(2)
C31 0.035(3) 0.029(2) 0.029(2) -0.019(2) 0.008(2) -0.008(2)
C32 0.023(2) 0.0112(19) 0.020(2) -0.0059(16) -0.0004(17) 0.0016(16)
C33 0.032(3) 0.018(2) 0.031(2) -0.0131(19) 0.002(2) 0.0008(19)
C34 0.033(3) 0.017(2) 0.031(2) -0.0108(19) -0.003(2) -0.0030(19)
C35 0.027(3) 0.018(2) 0.033(3) -0.0032(19) -0.004(2) 0.0021(19)
C36 0.021(2) 0.021(2) 0.019(2) -0.0083(17) -0.0039(17) 0.0019(17)
C37 0.022(2) 0.036(3) 0.025(2) -0.011(2) -0.0059(19) -0.007(2)
C38 0.023(2) 0.021(2) 0.025(2) -0.0073(18) -0.0037(19) -0.0006(18)
C39 0.031(3) 0.021(2) 0.027(2) -0.0080(19) -0.006(2) 0.0053(19)
C40 0.014(2) 0.0149(19) 0.0155(19) -0.0045(16) -0.0032(15) 0.0041(15)
C41 0.019(2) 0.020(2) 0.017(2) -0.0010(17) -0.0013(17) -0.0038(17)
C42 0.014(2) 0.021(2) 0.023(2) -0.0030(18) -0.0021(17) -0.0059(17)
C43 0.020(2) 0.021(2) 0.0146(19) -0.0038(17) -0.0038(16) -0.0018(17)
C44 0.023(2) 0.019(2) 0.018(2) 0.0007(17) -0.0056(18) -0.0048(17)
C45 0.027(2) 0.026(2) 0.019(2) -0.0006(18) -0.0103(19) -0.0055(19)
C46 0.034(3) 0.036(3) 0.021(2) -0.008(2) -0.008(2) -0.007(2)
C47 0.025(2) 0.034(3) 0.023(2) -0.014(2) -0.0021(19) -0.001(2)
C48 0.023(2) 0.030(2) 0.016(2) -0.0070(18) -0.0032(17) -0.0034(19)
C49 0.023(2) 0.018(2) 0.034(3) -0.0058(19) -0.012(2) 0.0021(18)
C50 0.027(3) 0.024(2) 0.034(3) -0.012(2) -0.011(2) 0.007(2)
C51 0.027(3) 0.022(2) 0.039(3) -0.001(2) -0.012(2) 0.003(2)
C52 0.021(2) 0.039(3) 0.028(2) -0.020(2) -0.0069(19) 0.007(2)
C53 0.024(3) 0.051(3) 0.043(3) -0.028(3) 0.000(2) 0.001(2)
C54 0.034(3) 0.038(3) 0.041(3) -0.017(3) -0.009(2) 0.011(2)
C55 0.016(2) 0.018(2) 0.018(2) -0.0064(16) -0.0064(16) -0.0011(16)
C56 0.017(2) 0.0141(19) 0.022(2) -0.0059(16) -0.0024(17) -0.0027(16)
C57 0.028(3) 0.021(2) 0.026(2) -0.0123(19) -0.0035(19) -0.0022(18)
C58 0.035(3) 0.026(2) 0.025(2) -0.0098(19) -0.011(2) -0.007(2)
C59 0.024(2) 0.028(2) 0.025(2) -0.0044(19) -0.0115(19) -0.0044(19)
C60 0.017(2) 0.023(2) 0.022(2) -0.0048(18) -0.0066(17) 0.0007(17)
C61 0.023(2) 0.017(2) 0.027(2) -0.0112(18) -0.0070(19) 0.0057(17)
C62 0.023(3) 0.029(3) 0.040(3) -0.009(2) -0.006(2) 0.001(2)
C63 0.028(3) 0.017(2) 0.049(3) -0.011(2) -0.009(2) 0.0047(19)
C64 0.015(2) 0.036(3) 0.023(2) -0.005(2) -0.0008(18) 0.0094(19)
C65 0.029(3) 0.034(3) 0.035(3) -0.014(2) -0.005(2) 0.018(2)
C66 0.023(3) 0.058(4) 0.035(3) -0.003(3) -0.008(2) 0.009(3)
C67 0.016(2) 0.023(2) 0.030(2) -0.0141(19) -0.0052(18) 0.0064(17)
C68 0.023(3) 0.037(3) 0.032(3) -0.018(2) 0.005(2) -0.002(2)
C69 0.015(2) 0.040(3) 0.039(3) -0.021(2) -0.008(2) 0.003(2)
C70 0.025(3) 0.024(2) 0.050(3) -0.016(2) -0.009(2) 0.010(2)
C71 0.024(2) 0.019(2) 0.026(2) -0.0113(18) -0.0080(18) 0.0059(17)
C72 0.045(3) 0.018(2) 0.035(3) -0.011(2) -0.006(2) -0.002(2)
C73 0.031(3) 0.034(3) 0.036(3) -0.022(2) -0.012(2) 0.007(2)
C74 0.030(3) 0.034(3) 0.038(3) -0.020(2) -0.011(2) 0.013(2)
C75 0.027(2) 0.027(2) 0.021(2) -0.0103(19) -0.0080(18) -0.0050(19)
C76 0.046(3) 0.026(2) 0.027(2) -0.015(2) -0.008(2) -0.007(2)
C77 0.034(3) 0.046(3) 0.035(3) -0.018(2) -0.015(2) -0.007(2)
C78 0.040(3) 0.028(2) 0.022(2) -0.008(2) -0.011(2) -0.003(2)

loop_
_atom_type_symbol
_atom_type_description
_atom_type_scat_dispersion_real
_atom_type_scat_dispersion_imag
_atom_type_scat_source
C C 0.0033 0.0016 'International Tables Vol C Tables 4.2.6.8 and 6.1.1.4'
H H 0.0000 0.0000 'International Tables Vol C Tables 4.2.6.8 and 6.1.1.4'
N N 0.0061 0.0033 'International Tables Vol C Tables 4.2.6.8 and 6.1.1.4'
Sn Sn -0.6537 1.4246 'International Tables Vol C Tables 4.2.6.8 and 6.1.1.4'
Pt Pt -1.7033 8.3905 'International Tables Vol C Tables 4.2.6.8 and 6.1.1.4'

loop_
_geom_angle_atom_site_label_1
_geom_angle_atom_site_label_2
_geom_angle_atom_site_label_3
_geom_angle
C1 Pt1 Sn1 148.94(12)
C40 Pt2 Sn2 152.16(11)
C36 Sn1 C28 109.57(16)
C36 Sn1 C32 109.89(16)
C28 Sn1 C32 110.08(16)
C36 Sn1 Pt1 104.88(12)
C28 Sn1 Pt1 108.55(11)
C32 Sn1 Pt1 113.72(12)
C71 Sn2 C75 110.54(16)
C71 Sn2 C67 110.03(17)
C75 Sn2 C67 108.92(17)
C71 Sn2 Pt2 109.48(12)
C75 Sn2 Pt2 106.34(12)
C67 Sn2 Pt2 111.47(12)
C1 N1 C2 113.0(3)
C1 N1 C4 124.6(3)
C2 N1 C4 122.4(3)
C1 N2 C3 111.4(3)
C1 N2 C16 127.6(4)
C3 N2 C16 120.9(3)
C40 N3 C41 112.0(3)
C40 N3 C43 125.7(4)
C41 N3 C43 122.1(3)
C40 N4 C42 112.4(3)
C40 N4 C55 125.0(3)
C42 N4 C55 122.1(4)
N1 C1 N2 102.9(3)
N1 C1 Pt1 120.8(3)
N2 C1 Pt1 135.3(3)
C3 C2 N1 106.0(4)
C2 C3 N2 106.7(4)
C5 C4 C9 124.3(4)
C5 C4 N1 118.4(4)
C9 C4 N1 117.2(4)
C4 C5 C6 116.6(4)
C4 C5 C10 123.0(4)
C6 C5 C10 120.4(4)
C7 C6 C5 120.6(5)
C6 C7 C8 121.2(4)
C7 C8 C9 121.1(5)
C8 C9 C4 116.2(4)
C8 C9 C13 121.9(4)
C4 C9 C13 121.8(4)
C5 C10 C11 111.3(4)
C5 C10 C12 111.4(4)
C11 C10 C12 110.4(4)
C15 C13 C9 111.3(4)
C15 C13 C14 108.7(5)
C9 C13 C14 114.1(4)
C21 C16 C17 124.2(4)
C21 C16 N2 118.6(4)
C17 C16 N2 117.1(4)
C18 C17 C16 116.1(4)
C18 C17 C22 121.3(4)
C16 C17 C22 122.6(4)
C19 C18 C17 121.4(4)
C20 C19 C18 119.9(4)
C19 C20 C21 121.8(4)
C16 C21 C20 116.5(4)
C16 C21 C25 123.0(4)
C20 C21 C25 120.4(4)
C17 C22 C23 112.0(4)
C17 C22 C24 112.3(4)
C23 C22 C24 108.9(4)
C21 C25 C27 110.1(4)
C21 C25 C26 111.5(4)
C27 C25 C26 111.8(4)
C30 C28 C29 109.0(4)
C30 C28 C31 108.3(4)
C29 C28 C31 109.5(4)
C30 C28 Sn1 110.8(3)
C29 C28 Sn1 111.5(3)
C31 C28 Sn1 107.6(3)
C34 C32 C33 109.2(4)
C34 C32 C35 110.2(4)
C33 C32 C35 108.2(4)
C34 C32 Sn1 110.9(3)
C33 C32 Sn1 110.5(3)
C35 C32 Sn1 107.8(3)
C39 C36 C37 110.6(4)
C39 C36 C38 108.6(4)
C37 C36 C38 109.1(4)
C39 C36 Sn1 108.0(3)
C37 C36 Sn1 110.7(3)
C38 C36 Sn1 109.8(3)
N4 C40 N3 102.6(3)
N4 C40 Pt2 136.8(3)
N3 C40 Pt2 120.6(3)
C42 C41 N3 106.1(4)
C41 C42 N4 106.9(4)
C48 C43 C44 123.7(4)
C48 C43 N3 117.0(4)
C44 C43 N3 119.2(4)
C45 C44 C43 116.5(4)
C45 C44 C49 121.9(4)
C43 C44 C49 121.5(4)
C46 C45 C44 121.1(4)
C47 C46 C45 121.4(4)
C46 C47 C48 119.8(5)
C43 C48 C47 117.4(4)
C43 C48 C52 123.6(4)
C47 C48 C52 119.0(4)
C44 C49 C50 112.5(4)
C44 C49 C51 113.0(4)
C50 C49 C51 108.7(4)
C54 C52 C48 111.1(4)
C54 C52 C53 112.4(4)
C48 C52 C53 111.0(4)
C56 C55 C60 124.5(4)
C56 C55 N4 117.1(3)
C60 C55 N4 118.3(4)
C55 C56 C57 116.7(4)
C55 C56 C61 122.4(4)
C57 C56 C61 120.8(4)
C58 C57 C56 120.4(4)
C59 C58 C57 120.7(4)
C58 C59 C60 121.4(4)
C55 C60 C59 116.3(4)
C55 C60 C64 121.8(4)
C59 C60 C64 122.0(4)
C62 C61 C56 113.7(4)
C62 C61 C63 111.3(4)
C56 C61 C63 110.0(4)
C65 C64 C60 111.2(4)
C65 C64 C66 110.2(4)
C60 C64 C66 113.6(4)
C68 C67 C70 110.3(4)
C68 C67 C69 108.5(4)
C70 C67 C69 108.6(4)
C68 C67 Sn2 112.5(3)
C70 C67 Sn2 107.8(3)
C69 C67 Sn2 109.1(3)
C74 C71 C73 107.9(4)
C74 C71 C72 109.5(4)
C73 C71 C72 109.6(4)
C74 C71 Sn2 108.9(3)
C73 C71 Sn2 109.1(3)
C72 C71 Sn2 111.8(3)
C76 C75 C78 110.1(4)
C76 C75 C77 108.2(4)
C78 C75 C77 108.9(4)
C76 C75 Sn2 109.6(3)
C78 C75 Sn2 110.3(3)
C77 C75 Sn2 109.6(3)

loop_
_geom_bond_atom_site_label_1
_geom_bond_atom_site_label_2
_geom_bond_distance
Pt1 C1 2.034(4)
Pt1 Sn1 2.5955(3)
Pt2 C40 2.038(4)
Pt2 Sn2 2.6124(3)
Sn1 C36 2.217(4)
Sn1 C28 2.224(4)
Sn1 C32 2.227(4)
Sn2 C71 2.219(4)
Sn2 C75 2.221(4)
Sn2 C67 2.227(4)
N1 C1 1.367(5)
N1 C2 1.378(5)
N1 C4 1.454(5)
N2 C1 1.370(5)
N2 C3 1.397(6)
N2 C16 1.445(5)
N3 C40 1.371(5)
N3 C41 1.389(6)
N3 C43 1.448(5)
N4 C40 1.360(5)
N4 C42 1.379(5)
N4 C55 1.457(5)
C2 C3 1.358(6)
C4 C5 1.398(6)
C4 C9 1.402(6)
C5 C6 1.409(6)
C5 C10 1.507(6)
C6 C7 1.373(8)
C7 C8 1.387(8)
C8 C9 1.398(6)
C9 C13 1.522(7)
C10 C11 1.530(7)
C10 C12 1.543(7)
C13 C15 1.520(8)
C13 C14 1.529(7)
C16 C21 1.383(6)
C16 C17 1.404(6)
C17 C18 1.401(6)
C17 C22 1.521(6)
C18 C19 1.382(6)
C19 C20 1.375(6)
C20 C21 1.396(6)
C21 C25 1.523(6)
C22 C23 1.524(7)
C22 C24 1.533(6)
C25 C27 1.525(7)
C25 C26 1.538(6)
C28 C30 1.524(6)
C28 C29 1.530(6)
C28 C31 1.535(6)
C32 C34 1.522(6)
C32 C33 1.526(6)
C32 C35 1.538(6)
C36 C39 1.516(6)
C36 C37 1.534(6)
C36 C38 1.536(6)
C41 C42 1.344(6)
C43 C48 1.389(6)
C43 C44 1.407(6)
C44 C45 1.388(6)
C44 C49 1.515(6)
C45 C46 1.387(7)
C46 C47 1.376(7)
C47 C48 1.410(6)
C48 C52 1.523(6)
C49 C50 1.526(7)
C49 C51 1.538(6)
C52 C54 1.519(8)
C52 C53 1.526(7)
C55 C56 1.388(6)
C55 C60 1.396(6)
C56 C57 1.408(6)
C56 C61 1.519(6)
C57 C58 1.387(6)
C58 C59 1.378(7)
C59 C60 1.397(6)
C60 C64 1.531(6)
C61 C62 1.519(7)
C61 C63 1.539(6)
C64 C65 1.529(8)
C64 C66 1.534(7)
C67 C68 1.523(7)
C67 C70 1.527(6)
C67 C69 1.539(6)
C71 C74 1.528(6)
C71 C73 1.528(6)
C71 C72 1.531(7)
C75 C76 1.524(6)
C75 C78 1.528(6)
C75 C77 1.528(7)
